data_7201804
loop_
_publ_author_name
'Haynes, Delia A.'
'Pietersen, Lauren K.'

_publ_section_title
;
 Hydrogen bonding networks in ammonium carboxylate
 salts&#x2009;:&#x2009; the crystal structures of phenylethylammonium
 fumarate-fumaric acid, phenylethylammonium succinate-succinic acid and
 anilinium fumarate-fumaric acid
;
_journal_issue 5
_journal_name_full CrystEngComm
_journal_page_first 518
_journal_paper_doi 10.1039/b716436j
_journal_volume 10
_journal_year 2008
_chemical_formula_moiety '2(C8 H12 N), C4 H4 O4, C4 H2 O4'
_chemical_formula_sum 'C24 H30 N2 O8'
_chemical_formula_weight 474.50
_chemical_name_common 'phenylethylammonium fumarate-fumaric acid'
_chemical_name_systematic
;
?
;
_space_group_IT_number 2
_symmetry_cell_setting triclinic
_symmetry_space_group_name_Hall '-P 1'
_symmetry_space_group_name_H-M 'P -1'
_atom_sites_solution_hydrogens geom
_atom_sites_solution_primary direct
_atom_sites_solution_secondary difmap
_audit_creation_method SHELXL-97
_cell_angle_alpha 81.2810(10)
_cell_angle_beta 88.9180(10)
_cell_angle_gamma 86.2560(10)
_cell_formula_units_Z 2
_cell_length_a 9.1871(5)
_cell_length_b 10.5741(6)
_cell_length_c 12.5960(7)
_cell_measurement_reflns_used 8054
_cell_measurement_temperature 100(2)
_cell_measurement_theta_max 26.36
_cell_measurement_theta_min 2.22
_cell_volume 1206.87(12)
_computing_cell_refinement 'SAINT (Bruker, 2003)'
_computing_data_collection 'SMART (Bruker, 2002)'
_computing_data_reduction SAINT
_computing_structure_refinement 'SHELXL97 (Sheldrick, 1997)'
_computing_structure_solution 'SHELXS97 (Sheldrick, 1997)'
_diffrn_ambient_temperature 100(2)
_diffrn_measured_fraction_theta_full 0.994
_diffrn_measured_fraction_theta_max 0.994
_diffrn_measurement_device_type 'Bruker APEX CCD area-detector'
_diffrn_measurement_method \w
_diffrn_radiation_monochromator graphite
_diffrn_radiation_source 'sealed tube'
_diffrn_radiation_type MoK\a
_diffrn_radiation_wavelength 0.71073
_diffrn_reflns_av_R_equivalents 0.0172
_diffrn_reflns_av_sigmaI/netI 0.0187
_diffrn_reflns_limit_h_max 11
_diffrn_reflns_limit_h_min -11
_diffrn_reflns_limit_k_max 13
_diffrn_reflns_limit_k_min -13
_diffrn_reflns_limit_l_max 15
_diffrn_reflns_limit_l_min -15
_diffrn_reflns_number 13114
_diffrn_reflns_theta_full 26.40
_diffrn_reflns_theta_max 26.40
_diffrn_reflns_theta_min 1.95
_diffrn_standards_number 0
_exptl_absorpt_coefficient_mu 0.098
_exptl_absorpt_correction_T_max 0.9608
_exptl_absorpt_correction_T_min 0.9433
_exptl_absorpt_correction_type multi-scan
_exptl_absorpt_process_details '(SADABS; Bruker, 2002)'
_exptl_crystal_colour colourless
_exptl_crystal_density_diffrn 1.306
_exptl_crystal_density_method 'not measured'
_exptl_crystal_description block
_exptl_crystal_F_000 504
_exptl_crystal_size_max 0.60
_exptl_crystal_size_mid 0.60
_exptl_crystal_size_min 0.41
_refine_diff_density_max 0.315
_refine_diff_density_min -0.213
_refine_diff_density_rms 0.040
_refine_ls_extinction_method none
_refine_ls_goodness_of_fit_ref 0.996
_refine_ls_hydrogen_treatment mixed
_refine_ls_matrix_type full
_refine_ls_number_parameters 339
_refine_ls_number_reflns 4921
_refine_ls_number_restraints 0
_refine_ls_restrained_S_all 0.996
_refine_ls_R_factor_all 0.0362
_refine_ls_R_factor_gt 0.0339
_refine_ls_shift/su_max 0.032
_refine_ls_shift/su_mean 0.003
_refine_ls_structure_factor_coef Fsqd
_refine_ls_weighting_details 'calc w=1/[\s^2^(Fo^2^)+(0.0568P)^2^+0.3576P] where P=(Fo^2^+2Fc^2^)/3'
_refine_ls_weighting_scheme calc
_refine_ls_wR_factor_gt 0.0921
_refine_ls_wR_factor_ref 0.0942
_reflns_number_gt 4552
_reflns_number_total 4921
_reflns_threshold_expression >2\s(I)
_cod_data_source_file b716436j.txt
_cod_data_source_block 1
_cod_original_sg_symbol_H-M P-1
_cod_database_code 7201804

loop_
_symmetry_equiv_pos_as_xyz
'x, y, z'
'-x, -y, -z'

loop_
_atom_site_label
_atom_site_type_symbol
_atom_site_fract_x
_atom_site_fract_y
_atom_site_fract_z
_atom_site_U_iso_or_equiv
_atom_site_adp_type
_atom_site_occupancy
_atom_site_symmetry_multiplicity
_atom_site_calc_flag
_atom_site_refinement_flags
_atom_site_disorder_assembly
_atom_site_disorder_group
N11 N 0.81710(10) 0.68566(9) 0.13888(7) 0.01722(19) Uani 1 1 d . . .
H1 H 0.8827(17) 0.7415(14) 0.1045(12) 0.030(4) Uiso 1 1 d . . .
H2 H 0.8565(16) 0.6025(15) 0.1438(11) 0.026(3) Uiso 1 1 d . . .
H3 H 0.7330(19) 0.6918(15) 0.1011(13) 0.038(4) Uiso 1 1 d . . .
C12 C 0.78400(12) 0.71784(11) 0.24813(9) 0.0195(2) Uani 1 1 d . . .
H12A H 0.7141 0.6582 0.2851 0.023 Uiso 1 1 calc R . .
H12B H 0.7381 0.8060 0.2421 0.023 Uiso 1 1 calc R . .
C14 C 0.89202(12) 0.75312(12) 0.42092(9) 0.0244(2) Uani 1 1 d . . .
C13 C 0.92269(12) 0.70844(12) 0.31391(9) 0.0244(2) Uani 1 1 d . . .
H13A H 0.9634 0.6185 0.3258 0.029 Uiso 1 1 calc R . .
H13B H 0.9961 0.7617 0.2736 0.029 Uiso 1 1 calc R . .
C19 C 0.87967(14) 0.66601(14) 0.51435(10) 0.0323(3) Uani 1 1 d . . .
H19 H 0.8931 0.5767 0.5115 0.039 Uiso 1 1 calc R . .
C16 C 0.83965(16) 0.92466(16) 0.52513(13) 0.0440(4) Uani 1 1 d . . .
H16 H 0.8256 1.0138 0.5285 0.053 Uiso 1 1 calc R . .
C15 C 0.87210(15) 0.88323(13) 0.42739(11) 0.0333(3) Uani 1 1 d . . .
H15 H 0.8808 0.9443 0.3644 0.040 Uiso 1 1 calc R . .
C18 C 0.84790(16) 0.70813(18) 0.61195(11) 0.0439(4) Uani 1 1 d . . .
H18 H 0.8401 0.6475 0.6753 0.053 Uiso 1 1 calc R . .
C17 C 0.82765(16) 0.83684(19) 0.61744(12) 0.0469(4) Uani 1 1 d . . .
H17 H 0.8055 0.8653 0.6843 0.056 Uiso 1 1 calc R . .
N21 N 0.66461(10) 0.29779(9) 0.18708(7) 0.01699(19) Uani 1 1 d . . .
H4 H 0.6260(15) 0.3813(14) 0.1635(11) 0.026(3) Uiso 1 1 d . . .
H5 H 0.5951(17) 0.2427(14) 0.1692(12) 0.030(4) Uiso 1 1 d . . .
H6 H 0.7468(18) 0.2819(15) 0.1525(13) 0.034(4) Uiso 1 1 d . . .
C22 C 0.68968(12) 0.27747(11) 0.30489(8) 0.0190(2) Uani 1 1 d . . .
H22A H 0.7688 0.3306 0.3213 0.023 Uiso 1 1 calc R . .
H22B H 0.7206 0.1864 0.3293 0.023 Uiso 1 1 calc R . .
C23 C 0.55126(12) 0.31326(11) 0.36453(9) 0.0223(2) Uani 1 1 d . . .
H23A H 0.5216 0.4049 0.3415 0.027 Uiso 1 1 calc R . .
H23B H 0.4715 0.2616 0.3469 0.027 Uiso 1 1 calc R . .
C24 C 0.57620(12) 0.28957(11) 0.48416(9) 0.0214(2) Uani 1 1 d . . .
C25 C 0.64383(14) 0.37857(12) 0.53364(10) 0.0275(3) Uani 1 1 d . . .
H25 H 0.6683 0.4575 0.4927 0.033 Uiso 1 1 calc R . .
C26 C 0.67608(16) 0.35353(14) 0.64224(11) 0.0351(3) Uani 1 1 d . . .
H26 H 0.7223 0.4152 0.6752 0.042 Uiso 1 1 calc R . .
C27 C 0.64115(16) 0.23896(14) 0.70268(10) 0.0371(3) Uani 1 1 d . . .
H27 H 0.6647 0.2212 0.7768 0.044 Uiso 1 1 calc R . .
C28 C 0.57190(16) 0.15052(13) 0.65481(11) 0.0366(3) Uani 1 1 d . . .
H28 H 0.5468 0.0721 0.6963 0.044 Uiso 1 1 calc R . .
C29 C 0.53873(14) 0.17598(12) 0.54592(10) 0.0287(3) Uani 1 1 d . . .
H29 H 0.4901 0.1151 0.5137 0.034 Uiso 1 1 calc R . .
O31 O -0.06465(8) 0.43655(7) 0.14288(6) 0.01845(17) Uani 1 1 d . . .
O32 O 0.10792(8) 0.29612(7) 0.09617(6) 0.01798(17) Uani 1 1 d . . .
O33 O 0.37907(8) 0.68782(7) 0.04099(6) 0.01588(16) Uani 1 1 d . . .
O34 O 0.55078(8) 0.54874(7) 0.12144(6) 0.01717(16) Uani 1 1 d . . .
H7 H 1.001(2) 1.2184(19) 0.0997(16) 0.067(6) Uiso 1 1 d . . .
H8 H 0.477(2) 0.7655(18) 0.0280(16) 0.066(6) Uiso 1 1 d . . .
C31 C 0.06236(11) 0.40726(9) 0.11513(8) 0.0142(2) Uani 1 1 d . . .
C32 C 0.17214(11) 0.50716(9) 0.10122(8) 0.0150(2) Uani 1 1 d . . .
H32 H 0.1385 0.5950 0.0901 0.018 Uiso 1 1 calc R . .
C33 C 0.31427(11) 0.47761(9) 0.10379(8) 0.0148(2) Uani 1 1 d . . .
H33 H 0.3477 0.3897 0.1155 0.018 Uiso 1 1 calc R . .
C34 C 0.42434(11) 0.57696(9) 0.08902(8) 0.0139(2) Uani 1 1 d . . .
O41 O 0.57415(8) 0.83656(7) 0.02474(6) 0.01686(16) Uani 1 1 d . . .
O42 O 0.55268(8) 0.86885(7) -0.15455(6) 0.02068(18) Uani 1 1 d . . .
O43 O 0.90837(8) 1.15115(7) 0.10052(6) 0.01781(17) Uani 1 1 d . . .
O44 O 0.95280(8) 1.15363(7) -0.07557(6) 0.01848(17) Uani 1 1 d . . .
C41 C 0.61019(11) 0.88818(9) -0.07137(8) 0.0152(2) Uani 1 1 d . . .
C42 C 0.72982(11) 0.97765(9) -0.07560(8) 0.0160(2) Uani 1 1 d . . .
H42 H 0.7802 1.0004 -0.1416 0.019 Uiso 1 1 calc R . .
C43 C 0.76772(11) 1.02616(9) 0.00980(8) 0.0158(2) Uani 1 1 d . . .
H43 H 0.7177 1.0020 0.0757 0.019 Uiso 1 1 calc R . .
C44 C 0.88527(11) 1.11701(9) 0.00728(8) 0.0153(2) Uani 1 1 d . . .

loop_
_atom_site_aniso_label
_atom_site_aniso_U_11
_atom_site_aniso_U_22
_atom_site_aniso_U_33
_atom_site_aniso_U_23
_atom_site_aniso_U_13
_atom_site_aniso_U_12
N11 0.0143(4) 0.0203(5) 0.0173(4) -0.0029(4) 0.0000(3) -0.0022(4)
C12 0.0175(5) 0.0240(5) 0.0174(5) -0.0046(4) 0.0017(4) -0.0017(4)
C14 0.0183(5) 0.0360(7) 0.0206(6) -0.0074(5) -0.0016(4) -0.0057(5)
C13 0.0198(5) 0.0338(6) 0.0202(5) -0.0062(5) -0.0016(4) -0.0008(5)
C19 0.0278(6) 0.0444(8) 0.0241(6) -0.0018(5) -0.0033(5) -0.0052(5)
C16 0.0359(8) 0.0540(9) 0.0501(9) -0.0314(8) 0.0032(6) -0.0092(7)
C15 0.0340(7) 0.0363(7) 0.0323(7) -0.0105(6) 0.0020(5) -0.0093(5)
C18 0.0344(8) 0.0771(12) 0.0202(6) -0.0034(7) -0.0010(5) -0.0128(7)
C17 0.0322(7) 0.0866(13) 0.0302(7) -0.0319(8) 0.0043(6) -0.0137(7)
N21 0.0151(4) 0.0208(5) 0.0153(4) -0.0033(4) 0.0000(3) -0.0018(4)
C22 0.0183(5) 0.0238(5) 0.0146(5) -0.0021(4) -0.0019(4) -0.0010(4)
C23 0.0196(5) 0.0293(6) 0.0176(5) -0.0032(4) 0.0004(4) -0.0003(4)
C24 0.0212(5) 0.0257(6) 0.0166(5) -0.0035(4) 0.0021(4) 0.0037(4)
C25 0.0324(6) 0.0256(6) 0.0243(6) -0.0041(5) -0.0032(5) 0.0015(5)
C26 0.0415(8) 0.0385(7) 0.0269(6) -0.0144(6) -0.0096(5) 0.0098(6)
C27 0.0494(8) 0.0434(8) 0.0156(6) -0.0056(5) -0.0021(5) 0.0218(6)
C28 0.0482(8) 0.0318(7) 0.0248(6) 0.0053(5) 0.0112(6) 0.0090(6)
C29 0.0343(7) 0.0262(6) 0.0250(6) -0.0035(5) 0.0059(5) -0.0010(5)
O31 0.0143(4) 0.0172(4) 0.0242(4) -0.0035(3) 0.0022(3) -0.0033(3)
O32 0.0151(4) 0.0155(4) 0.0247(4) -0.0064(3) 0.0007(3) -0.0039(3)
O33 0.0148(4) 0.0140(3) 0.0186(4) -0.0004(3) -0.0008(3) -0.0039(3)
O34 0.0142(4) 0.0172(4) 0.0202(4) -0.0021(3) -0.0013(3) -0.0032(3)
C31 0.0150(5) 0.0161(5) 0.0117(4) -0.0014(4) -0.0021(4) -0.0033(4)
C32 0.0174(5) 0.0132(5) 0.0146(5) -0.0020(4) 0.0001(4) -0.0035(4)
C33 0.0172(5) 0.0135(5) 0.0142(5) -0.0026(4) 0.0001(4) -0.0036(4)
C34 0.0152(5) 0.0157(5) 0.0116(4) -0.0043(4) 0.0019(4) -0.0030(4)
O41 0.0161(4) 0.0166(4) 0.0176(4) 0.0002(3) -0.0010(3) -0.0057(3)
O42 0.0231(4) 0.0212(4) 0.0189(4) -0.0033(3) -0.0027(3) -0.0082(3)
O43 0.0161(4) 0.0177(4) 0.0212(4) -0.0063(3) 0.0013(3) -0.0050(3)
O44 0.0172(4) 0.0172(4) 0.0212(4) -0.0019(3) 0.0023(3) -0.0054(3)
C41 0.0150(5) 0.0120(4) 0.0186(5) -0.0021(4) -0.0006(4) -0.0005(4)
C42 0.0146(5) 0.0136(5) 0.0191(5) -0.0002(4) 0.0013(4) -0.0018(4)
C43 0.0138(5) 0.0131(5) 0.0201(5) -0.0011(4) 0.0016(4) -0.0016(4)
C44 0.0130(5) 0.0115(4) 0.0212(5) -0.0024(4) -0.0003(4) 0.0006(4)

loop_
_atom_type_symbol
_atom_type_description
_atom_type_scat_dispersion_real
_atom_type_scat_dispersion_imag
_atom_type_scat_source
C C 0.0033 0.0016 'International Tables Vol C Tables 4.2.6.8 and 6.1.1.4'
H H 0.0000 0.0000 'International Tables Vol C Tables 4.2.6.8 and 6.1.1.4'
N N 0.0061 0.0033 'International Tables Vol C Tables 4.2.6.8 and 6.1.1.4'
O O 0.0106 0.0060 'International Tables Vol C Tables 4.2.6.8 and 6.1.1.4'

loop_
_geom_angle_atom_site_label_1
_geom_angle_atom_site_label_2
_geom_angle_atom_site_label_3
_geom_angle
_geom_angle_site_symmetry_1
_geom_angle_site_symmetry_3
_geom_angle_publ_flag
N11 C12 C13 110.67(9) . . ?
C19 C14 C15 118.46(12) . . ?
C19 C14 C13 121.13(11) . . ?
C15 C14 C13 120.39(11) . . ?
C14 C13 C12 110.87(9) . . ?
C14 C19 C18 120.64(14) . . ?
C17 C16 C15 120.28(15) . . ?
C16 C15 C14 120.60(14) . . ?
C17 C18 C19 120.47(14) . . ?
C18 C17 C16 119.55(13) . . ?
N21 C22 C23 110.52(9) . . ?
C24 C23 C22 110.33(9) . . ?
C29 C24 C25 118.73(11) . . ?
C29 C24 C23 120.77(11) . . ?
C25 C24 C23 120.43(11) . . ?
C26 C25 C24 120.73(12) . . ?
C25 C26 C27 120.15(13) . . ?
C28 C27 C26 119.68(12) . . ?
C27 C28 C29 120.17(13) . . ?
C24 C29 C28 120.52(12) . . ?
O31 C31 O32 124.62(9) . . ?
O31 C31 C32 119.33(9) . . ?
O32 C31 C32 116.04(9) . . ?
C33 C32 C31 122.39(9) . . ?
C32 C33 C34 122.61(9) . . ?
O34 C34 O33 124.41(9) . . ?
O34 C34 C33 119.81(9) . . ?
O33 C34 C33 115.77(9) . . ?
O42 C41 O41 124.94(9) . . ?
O42 C41 C42 120.59(9) . . ?
O41 C41 C42 114.47(9) . . ?
C43 C42 C41 121.89(9) . . ?
C42 C43 C44 122.92(9) . . ?
O44 C44 O43 124.72(9) . . ?
O44 C44 C43 121.89(9) . . ?
O43 C44 C43 113.38(9) . . ?

loop_
_geom_bond_atom_site_label_1
_geom_bond_atom_site_label_2
_geom_bond_distance
_geom_bond_site_symmetry_2
_geom_bond_publ_flag
N11 C12 1.4882(14) . ?
C12 C13 1.5225(15) . ?
C14 C19 1.3879(18) . ?
C14 C15 1.3905(18) . ?
C14 C13 1.5101(16) . ?
C19 C18 1.389(2) . ?
C16 C17 1.381(2) . ?
C16 C15 1.389(2) . ?
C18 C17 1.374(2) . ?
N21 C22 1.4869(13) . ?
C22 C23 1.5206(15) . ?
C23 C24 1.5089(15) . ?
C24 C29 1.3882(17) . ?
C24 C25 1.3889(17) . ?
C25 C26 1.3872(18) . ?
C26 C27 1.383(2) . ?
C27 C28 1.381(2) . ?
C28 C29 1.3928(18) . ?
O31 C31 1.2449(13) . ?
O32 C31 1.2769(13) . ?
O33 C34 1.2822(12) . ?
O34 C34 1.2413(13) . ?
C31 C32 1.4967(13) . ?
C32 C33 1.3225(15) . ?
C33 C34 1.4944(13) . ?
O41 C41 1.2966(13) . ?
O42 C41 1.2323(13) . ?
O43 C44 1.3048(13) . ?
O44 C44 1.2282(13) . ?
C41 C42 1.4913(14) . ?
C42 C43 1.3214(15) . ?
C43 C44 1.4883(14) . ?

loop_
_geom_hbond_atom_site_label_D
_geom_hbond_atom_site_label_H
_geom_hbond_atom_site_label_A
_geom_hbond_distance_DH
_geom_hbond_distance_HA
_geom_hbond_distance_DA
_geom_hbond_angle_DHA
_geom_hbond_site_symmetry_A
N11 H3 O41 0.909(17) 2.171(17) 2.9250(12) 139.8(13) .
N11 H3 O34 0.909(17) 2.313(16) 2.9513(12) 127.0(13) .
N11 H2 O31 0.923(15) 1.855(15) 2.7766(12) 175.9(13) 1_655
N11 H1 O44 0.926(16) 1.929(16) 2.8261(12) 162.3(13) 2_775
N11 H1 O32 0.926(16) 2.617(15) 3.0075(12) 106.0(10) 2_665
N21 H4 O34 0.937(15) 1.861(15) 2.7971(12) 178.0(13) .
N21 H6 O31 0.884(17) 2.448(16) 2.9709(12) 118.3(12) 1_655
N21 H5 O42 0.944(16) 1.885(16) 2.8227(12) 171.6(13) 2_665
N21 H6 O43 0.884(17) 2.124(17) 2.9284(12) 150.9(14) 1_545
N21 H5 O33 0.944(16) 2.648(15) 2.8880(12) 95.0(10) 2_665
O41 H8 O33 1.20(2) 1.25(2) 2.4463(10) 174.3(19) .
O43 H7 O32 1.14(2) 1.32(2) 2.4599(10) 178.5(19) 1_665

loop_
_cod_related_entry_id
_cod_related_entry_database
_cod_related_entry_code
1 ChemSpider 25934054
